data_1572999
loop_
_publ_author_name
'Mohite, Manali A.'
'Sheokand, Sonu'
'Balakrishna, Maravanji S.'

_publ_section_title
;
 Nickel--PNN catalysed sustainable synthesis of polysubstituted quinolines
 under microwave irradiation
;
_journal_issue 20
_journal_name_full 'Catalysis Science &amp; Technology'
_journal_page_first 5959
_journal_page_last 5969
_journal_paper_doi 10.1039/D4CY00863D
_journal_volume 14
_journal_year 2024
_chemical_formula_moiety 'C25 H19 Cl N5 Ni P'
_chemical_formula_sum 'C25 H19 Cl N5 Ni P'
_chemical_formula_weight 514.58
_space_group_crystal_system monoclinic
_space_group_IT_number 15
_space_group_name_Hall '-I 2ya'
_space_group_name_H-M_alt 'I 1 2/a 1'
_atom_sites_solution_hydrogens geom
_atom_sites_solution_primary dual
_audit_creation_date 2024-03-14
_audit_creation_method
;
Olex2 1.5
(compiled 2022.04.07 svn.rca3783a0 for OlexSys, GUI svn.r6498)
;
_audit_update_record
;
2024-06-13 deposited with the CCDC.	2024-08-20 downloaded from the CCDC.
;
_cell_angle_alpha 90
_cell_angle_beta 114.089(7)
_cell_angle_gamma 90
_cell_formula_units_Z 8
_cell_length_a 21.2519(14)
_cell_length_b 10.0002(5)
_cell_length_c 24.7491(15)
_cell_measurement_reflns_used 2118
_cell_measurement_temperature 150.00(10)
_cell_measurement_theta_max 25.1020
_cell_measurement_theta_min 2.1280
_cell_volume 4801.7(6)
_computing_cell_refinement 'CrysAlisPro 1.171.41.93a (Rigaku OD, 2020)'
_computing_data_collection 'CrysAlisPro 1.171.41.93a (Rigaku OD, 2020)'
_computing_data_reduction 'CrysAlisPro 1.171.41.93a (Rigaku OD, 2020)'
_computing_molecular_graphics 'Olex2 1.5 (Dolomanov et al., 2009)'
_computing_publication_material 'Olex2 1.5 (Dolomanov et al., 2009)'
_computing_structure_refinement 'SHELXL 2014/7 (Sheldrick, 2015)'
_computing_structure_solution 'SHELXT 2018/2 (Sheldrick, 2018)'
_diffrn_ambient_environment N~2~
_diffrn_ambient_temperature 150.00(10)
_diffrn_detector 'CCD plate'
_diffrn_detector_area_resol_mean 8
_diffrn_measured_fraction_theta_full 0.999
_diffrn_measured_fraction_theta_max 0.999
_diffrn_measurement_details
;
List of Runs (angles in degrees, time in seconds):

  # Type    Start    End  Width  t~exp~   \w     \q     \k     \f   Frames
#--------------------------------------------------------------------------
  1  \f    -25.75 154.25   1.00    1.00 -25.75   0.00  73.76    --   180
;
_diffrn_measurement_device 'abstract diffractometer'
_diffrn_measurement_device_type 'Saxi-CrysAlisPro-abstract goniometer imported SAXI images'
_diffrn_measurement_method '\f scans'
_diffrn_orient_matrix_type 'CrysAlisPro convention (1999,Acta A55,543-557)'
_diffrn_orient_matrix_UB_11 0.0252402000
_diffrn_orient_matrix_UB_12 -0.0506815000
_diffrn_orient_matrix_UB_13 0.0119341000
_diffrn_orient_matrix_UB_21 -0.0177845000
_diffrn_orient_matrix_UB_22 -0.0246696000
_diffrn_orient_matrix_UB_23 0.0167634000
_diffrn_orient_matrix_UB_31 -0.0195702000
_diffrn_orient_matrix_UB_32 -0.0430005000
_diffrn_orient_matrix_UB_33 -0.0237088000
_diffrn_radiation_monochromator graphite
_diffrn_radiation_probe x-ray
_diffrn_radiation_type 'Mo K\a'
_diffrn_radiation_wavelength 0.71073
_diffrn_reflns_av_R_equivalents 0.1000
_diffrn_reflns_av_unetI/netI 0.1067
_diffrn_reflns_Laue_measured_fraction_full 0.999
_diffrn_reflns_Laue_measured_fraction_max 0.999
_diffrn_reflns_limit_h_max 25
_diffrn_reflns_limit_h_min -25
_diffrn_reflns_limit_k_max 11
_diffrn_reflns_limit_k_min -11
_diffrn_reflns_limit_l_max 29
_diffrn_reflns_limit_l_min -27
_diffrn_reflns_number 13298
_diffrn_reflns_point_group_measured_fraction_full 0.999
_diffrn_reflns_point_group_measured_fraction_max 0.999
_diffrn_reflns_theta_full 25.000
_diffrn_reflns_theta_max 25.000
_diffrn_reflns_theta_min 2.099
_diffrn_source 'fine-focus sealed X-ray tube'
_diffrn_source_type 'Enhance (Mo) X-ray Source'
_exptl_absorpt_coefficient_mu 1.009
_exptl_absorpt_correction_T_max 1.00000
_exptl_absorpt_correction_T_min 0.78591
_exptl_absorpt_correction_type multi-scan
_exptl_absorpt_process_details
;
CrysAlisPro 1.171.41.93a (Rigaku Oxford Diffraction, 2020)
Empirical absorption correction using spherical harmonics,
implemented in SCALE3 ABSPACK scaling algorithm.
;
_exptl_crystal_colour orange
_exptl_crystal_colour_primary orange
_exptl_crystal_density_diffrn 1.424
_exptl_crystal_description block
_exptl_crystal_F_000 2112
_exptl_crystal_size_max 0.085
_exptl_crystal_size_mid 0.072
_exptl_crystal_size_min 0.056
_refine_diff_density_max 0.891
_refine_diff_density_min -0.597
_refine_diff_density_rms 0.127
_refine_ls_extinction_method none
_refine_ls_goodness_of_fit_ref 0.986
_refine_ls_hydrogen_treatment constr
_refine_ls_matrix_type full
_refine_ls_number_parameters 298
_refine_ls_number_reflns 4213
_refine_ls_number_restraints 0
_refine_ls_restrained_S_all 0.986
_refine_ls_R_factor_all 0.0896
_refine_ls_R_factor_gt 0.0546
_refine_ls_shift/su_max 0.001
_refine_ls_shift/su_mean 0.000
_refine_ls_structure_factor_coef Fsqd
_refine_ls_weighting_details 'w=1/[\s^2^(Fo^2^)+(0.0642P)^2^] where P=(Fo^2^+2Fc^2^)/3'
_refine_ls_weighting_scheme calc
_refine_ls_wR_factor_gt 0.1331
_refine_ls_wR_factor_ref 0.1599
_reflns_Friedel_coverage 0.000
_reflns_number_gt 2813
_reflns_number_total 4213
_reflns_threshold_expression 'I > 2\s(I)'
_cod_data_source_file d4cy00863d2.cif
_cod_data_source_block comp_7
_cod_original_cell_volume 4801.7(5)
_cod_database_code 1572999
_shelx_shelxl_version_number 2014/7
_shelx_space_group_comment
;
The symmetry employed for this shelxl refinement is uniquely defined
by the following loop, which should always be used as a source of
symmetry information in preference to the above space-group names.
They are only intended as comments.
;
_shelx_estimated_absorpt_t_max 0.946
_shelx_estimated_absorpt_t_min 0.919
_olex2_refinement_description
;
1.a Aromatic/amide H refined with riding coordinates:
 C2(H2), C13(H13), C7(H7), C4(H4), C3(H3), C9(H9), C19(H19), C15(H15),
 C25(H25), C21(H21), C10(H10), C12(H12), C11(H11), C22(H22), C23(H23), C18(H18),
  C16(H16), C24(H24), C17(H17)
;
_smtbx_masks_void_probe_radius 1.2
_smtbx_masks_void_truncation_radius 1.2
_olex2_submission_special_instructions 'No special instructions were received'
_oxdiff_exptl_absorpt_empirical_details
;
Empirical correction (ABSPACK) includes:
- Absorption correction using spherical harmonics
- Frame scaling
;
_oxdiff_exptl_absorpt_empirical_full_max 1.350
_oxdiff_exptl_absorpt_empirical_full_min 0.765

loop_
_space_group_symop_operation_xyz
'x, y, z'
'-x+1/2, y, -z'
'x+1/2, y+1/2, z+1/2'
'-x+1, y+1/2, -z+1/2'
'-x, -y, -z'
'x-1/2, -y, z'
'-x+1/2, -y+1/2, -z+1/2'
'x, -y+1/2, z+1/2'

loop_
_atom_site_label
_atom_site_type_symbol
_atom_site_fract_x
_atom_site_fract_y
_atom_site_fract_z
_atom_site_U_iso_or_equiv
_atom_site_adp_type
_atom_site_occupancy
_atom_site_site_symmetry_order
_atom_site_calc_flag
_atom_site_refinement_flags_posn
_atom_site_refinement_flags_adp
_atom_site_refinement_flags_occupancy
_atom_site_disorder_assembly
_atom_site_disorder_group
Ni1 Ni 0.53388(3) 0.81238(6) 0.42561(3) 0.0203(2) Uani 1 1 d . . . . .
Cl1 Cl 0.55705(7) 0.60352(12) 0.42229(6) 0.0309(3) Uani 1 1 d . . . . .
P1 P 0.43551(7) 0.81251(12) 0.35146(5) 0.0204(3) Uani 1 1 d . . . . .
N1 N 0.51292(19) 0.9936(4) 0.42812(15) 0.0178(9) Uani 1 1 d . . . . .
N5 N 0.7040(2) 0.8876(4) 0.57581(16) 0.0225(9) Uani 1 1 d . . . . .
N3 N 0.6174(2) 0.8611(4) 0.49419(17) 0.0228(9) Uani 1 1 d . . . . .
N4 N 0.6699(2) 0.7963(4) 0.53337(17) 0.0247(10) Uani 1 1 d . . . . .
N2 N 0.4074(2) 0.9688(4) 0.34613(16) 0.0242(10) Uani 1 1 d . . . . .
C6 C 0.6168(3) 0.9918(5) 0.5104(2) 0.0219(11) Uani 1 1 d . . . . .
C20 C 0.4348(2) 0.7712(5) 0.2797(2) 0.0211(11) Uani 1 1 d . . . . .
C5 C 0.5588(2) 1.0720(5) 0.47187(19) 0.0208(11) Uani 1 1 d . . . . .
C14 C 0.3689(3) 0.7063(5) 0.3562(2) 0.0210(11) Uani 1 1 d . . . . .
C1 C 0.4519(2) 1.0469(5) 0.38823(19) 0.0201(11) Uani 1 1 d . . . . .
C2 C 0.4390(3) 1.1850(5) 0.3935(2) 0.0247(12) Uani 1 1 d . . . . .
H2 H 0.3973 1.2247 0.3668 0.030 Uiso 1 1 calc R U . . .
C13 C 0.8146(3) 0.7766(5) 0.6239(2) 0.0291(13) Uani 1 1 d . . . . .
H13 H 0.8139 0.7547 0.5864 0.035 Uiso 1 1 calc R U . . .
C7 C 0.6729(3) 1.0090(5) 0.5632(2) 0.0256(12) Uani 1 1 d . . . . .
H7 H 0.6868 1.0887 0.5860 0.031 Uiso 1 1 calc R U . . .
C8 C 0.7612(3) 0.8473(5) 0.6282(2) 0.0255(12) Uani 1 1 d . . . . .
C4 C 0.5487(3) 1.2038(5) 0.4782(2) 0.0276(12) Uani 1 1 d . . . . .
H4 H 0.5818 1.2559 0.5087 0.033 Uiso 1 1 calc R U . . .
C3 C 0.4867(3) 1.2601(5) 0.4372(2) 0.0306(13) Uani 1 1 d . . . . .
H3 H 0.4779 1.3524 0.4401 0.037 Uiso 1 1 calc R U . . .
C9 C 0.7605(3) 0.8809(5) 0.6826(2) 0.0287(12) Uani 1 1 d . . . . .
H9 H 0.7232 0.9295 0.6847 0.034 Uiso 1 1 calc R U . . .
C19 C 0.3006(3) 0.7428(5) 0.3247(2) 0.0299(13) Uani 1 1 d . . . . .
H19 H 0.2900 0.8210 0.3008 0.036 Uiso 1 1 calc R U . . .
C15 C 0.3837(3) 0.5911(5) 0.3905(2) 0.0316(13) Uani 1 1 d . . . . .
H15 H 0.4303 0.5657 0.4129 0.038 Uiso 1 1 calc R U . . .
C25 C 0.4400(3) 0.8731(5) 0.2436(2) 0.0270(12) Uani 1 1 d . . . . .
H25 H 0.4460 0.9630 0.2573 0.032 Uiso 1 1 calc R U . . .
C21 C 0.4270(3) 0.6399(5) 0.2596(2) 0.0296(13) Uani 1 1 d . . . . .
H21 H 0.4246 0.5693 0.2844 0.035 Uiso 1 1 calc R U . . .
C10 C 0.8161(3) 0.8413(6) 0.7336(2) 0.0352(14) Uani 1 1 d . . . . .
H10 H 0.8172 0.8631 0.7713 0.042 Uiso 1 1 calc R U . . .
C12 C 0.8694(3) 0.7382(5) 0.6755(2) 0.0321(13) Uani 1 1 d . . . . .
H12 H 0.9068 0.6897 0.6736 0.039 Uiso 1 1 calc R U . . .
C11 C 0.8695(3) 0.7705(6) 0.7296(2) 0.0372(14) Uani 1 1 d . . . . .
H11 H 0.9071 0.7433 0.7648 0.045 Uiso 1 1 calc R U . . .
C22 C 0.4227(3) 0.6121(5) 0.2034(2) 0.0338(13) Uani 1 1 d . . . . .
H22 H 0.4165 0.5225 0.1893 0.041 Uiso 1 1 calc R U . . .
C23 C 0.4275(3) 0.7138(6) 0.1677(2) 0.0348(14) Uani 1 1 d . . . . .
H23 H 0.4246 0.6943 0.1292 0.042 Uiso 1 1 calc R U . . .
C18 C 0.2478(3) 0.6664(6) 0.3276(3) 0.0415(15) Uani 1 1 d . . . . .
H18 H 0.2013 0.6944 0.3073 0.050 Uiso 1 1 calc R U . . .
C16 C 0.3304(3) 0.5130(6) 0.3919(2) 0.0398(14) Uani 1 1 d . . . . .
H16 H 0.3407 0.4335 0.4149 0.048 Uiso 1 1 calc R U . . .
C24 C 0.4364(3) 0.8438(6) 0.1879(2) 0.0370(14) Uani 1 1 d . . . . .
H24 H 0.4402 0.9136 0.1633 0.044 Uiso 1 1 calc R U . . .
C17 C 0.2628(3) 0.5496(6) 0.3602(3) 0.0440(16) Uani 1 1 d . . . . .
H17 H 0.2266 0.4948 0.3607 0.053 Uiso 1 1 calc R U . . .

loop_
_atom_site_aniso_label
_atom_site_aniso_U_11
_atom_site_aniso_U_22
_atom_site_aniso_U_33
_atom_site_aniso_U_23
_atom_site_aniso_U_13
_atom_site_aniso_U_12
Ni1 0.0199(4) 0.0190(3) 0.0200(3) -0.0014(3) 0.0059(3) -0.0003(3)
Cl1 0.0287(7) 0.0226(6) 0.0389(7) -0.0034(5) 0.0112(6) 0.0034(5)
P1 0.0181(7) 0.0205(7) 0.0217(7) -0.0002(5) 0.0073(5) 0.0007(5)
N1 0.017(2) 0.020(2) 0.0186(19) 0.0023(16) 0.0098(16) -0.0012(17)
N5 0.016(2) 0.029(2) 0.018(2) -0.0013(18) 0.0021(17) -0.0037(18)
N3 0.021(2) 0.024(2) 0.023(2) 0.0016(18) 0.0078(18) -0.0012(18)
N4 0.023(2) 0.029(2) 0.018(2) -0.0049(18) 0.0040(19) 0.0001(18)
N2 0.022(2) 0.022(2) 0.026(2) -0.0002(18) 0.0069(18) 0.0056(18)
C6 0.024(3) 0.021(3) 0.022(2) -0.002(2) 0.011(2) -0.003(2)
C20 0.017(3) 0.026(3) 0.020(2) 0.004(2) 0.009(2) 0.003(2)
C5 0.022(3) 0.021(2) 0.019(2) 0.000(2) 0.007(2) 0.002(2)
C14 0.022(3) 0.026(3) 0.017(2) -0.003(2) 0.010(2) -0.002(2)
C1 0.020(3) 0.022(2) 0.020(2) 0.003(2) 0.010(2) 0.002(2)
C2 0.025(3) 0.025(3) 0.021(3) 0.001(2) 0.007(2) 0.003(2)
C13 0.030(3) 0.029(3) 0.029(3) 0.003(2) 0.012(2) 0.004(2)
C7 0.029(3) 0.027(3) 0.022(3) -0.003(2) 0.013(2) -0.001(2)
C8 0.020(3) 0.026(3) 0.026(3) -0.002(2) 0.005(2) -0.002(2)
C4 0.028(3) 0.028(3) 0.024(3) -0.002(2) 0.007(2) -0.001(2)
C3 0.041(4) 0.021(3) 0.035(3) -0.002(2) 0.021(3) 0.003(2)
C9 0.026(3) 0.033(3) 0.027(3) 0.000(2) 0.011(2) 0.004(2)
C19 0.024(3) 0.038(3) 0.023(3) 0.002(2) 0.005(2) -0.002(2)
C15 0.024(3) 0.032(3) 0.038(3) 0.004(2) 0.012(2) 0.001(2)
C25 0.022(3) 0.024(3) 0.032(3) 0.000(2) 0.009(2) -0.008(2)
C21 0.036(3) 0.026(3) 0.026(3) 0.007(2) 0.012(2) 0.005(2)
C10 0.037(4) 0.044(3) 0.022(3) -0.002(2) 0.009(2) -0.005(3)
C12 0.026(3) 0.036(3) 0.032(3) -0.001(3) 0.008(3) 0.001(3)
C11 0.021(3) 0.046(3) 0.036(3) 0.009(3) 0.002(3) 0.001(3)
C22 0.039(3) 0.032(3) 0.033(3) -0.005(2) 0.018(3) 0.003(3)
C23 0.030(3) 0.051(4) 0.024(3) -0.005(3) 0.012(2) 0.002(3)
C18 0.024(3) 0.055(4) 0.046(4) 0.010(3) 0.015(3) -0.003(3)
C16 0.044(4) 0.036(3) 0.046(3) 0.007(3) 0.025(3) -0.006(3)
C24 0.043(4) 0.039(3) 0.036(3) 0.012(3) 0.023(3) 0.001(3)
C17 0.030(3) 0.055(4) 0.056(4) -0.005(3) 0.026(3) -0.018(3)

loop_
_atom_type_symbol
_atom_type_description
_atom_type_scat_dispersion_real
_atom_type_scat_dispersion_imag
_atom_type_scat_source
C C 0.0033 0.0016 'International Tables Vol C Tables 4.2.6.8 and 6.1.1.4'
H H 0.0000 0.0000 'International Tables Vol C Tables 4.2.6.8 and 6.1.1.4'
Cl Cl 0.1484 0.1585 'International Tables Vol C Tables 4.2.6.8 and 6.1.1.4'
N N 0.0061 0.0033 'International Tables Vol C Tables 4.2.6.8 and 6.1.1.4'
Ni Ni 0.3393 1.1124 'International Tables Vol C Tables 4.2.6.8 and 6.1.1.4'
P P 0.1023 0.0942 'International Tables Vol C Tables 4.2.6.8 and 6.1.1.4'

loop_
_geom_angle_atom_site_label_1
_geom_angle_atom_site_label_2
_geom_angle_atom_site_label_3
_geom_angle
_geom_angle_site_symmetry_1
_geom_angle_site_symmetry_3
_geom_angle_publ_flag
P1 Ni1 Cl1 97.24(5) . . ?
N1 Ni1 Cl1 179.50(14) . . ?
N1 Ni1 P1 82.30(12) . . ?
N1 Ni1 N3 82.73(16) . . ?
N3 Ni1 Cl1 97.73(12) . . ?
N3 Ni1 P1 165.03(12) . . ?
N2 P1 Ni1 105.21(15) . . ?
N2 P1 C20 106.1(2) . . ?
N2 P1 C14 107.0(2) . . ?
C20 P1 Ni1 116.90(17) . . ?
C14 P1 Ni1 117.26(16) . . ?
C14 P1 C20 103.6(2) . . ?
C5 N1 Ni1 118.5(3) . . ?
C5 N1 C1 120.3(4) . . ?
C1 N1 Ni1 121.2(3) . . ?
N4 N5 C7 111.6(4) . . ?
N4 N5 C8 120.1(4) . . ?
C7 N5 C8 128.0(4) . . ?
N4 N3 Ni1 135.7(3) . . ?
N4 N3 C6 111.2(4) . . ?
C6 N3 Ni1 112.3(3) . . ?
N3 N4 N5 105.3(4) . . ?
C1 N2 P1 111.8(3) . . ?
N3 C6 C5 116.2(4) . . ?
N3 C6 C7 106.9(4) . . ?
C7 C6 C5 136.8(4) . . ?
C25 C20 P1 119.4(4) . . ?
C25 C20 C21 119.6(5) . . ?
C21 C20 P1 121.1(4) . . ?
N1 C5 C6 110.0(4) . . ?
C4 C5 N1 123.5(4) . . ?
C4 C5 C6 126.4(4) . . ?
C19 C14 P1 118.3(4) . . ?
C19 C14 C15 119.1(5) . . ?
C15 C14 P1 122.5(4) . . ?
N1 C1 C2 118.0(4) . . ?
N2 C1 N1 119.6(4) . . ?
N2 C1 C2 122.4(4) . . ?
C1 C2 H2 120.1 . . ?
C3 C2 C1 119.8(5) . . ?
C3 C2 H2 120.1 . . ?
C8 C13 H13 120.7 . . ?
C8 C13 C12 118.7(5) . . ?
C12 C13 H13 120.7 . . ?
N5 C7 C6 104.9(4) . . ?
N5 C7 H7 127.5 . . ?
C6 C7 H7 127.5 . . ?
C13 C8 N5 119.9(5) . . ?
C13 C8 C9 122.1(5) . . ?
C9 C8 N5 118.0(5) . . ?
C5 C4 H4 121.6 . . ?
C5 C4 C3 116.8(5) . . ?
C3 C4 H4 121.6 . . ?
C2 C3 C4 121.5(5) . . ?
C2 C3 H3 119.2 . . ?
C4 C3 H3 119.2 . . ?
C8 C9 H9 121.0 . . ?
C10 C9 C8 118.0(5) . . ?
C10 C9 H9 121.0 . . ?
C14 C19 H19 119.7 . . ?
C18 C19 C14 120.6(5) . . ?
C18 C19 H19 119.7 . . ?
C14 C15 H15 120.1 . . ?
C14 C15 C16 119.9(5) . . ?
C16 C15 H15 120.1 . . ?
C20 C25 H25 120.0 . . ?
C24 C25 C20 120.0(5) . . ?
C24 C25 H25 120.0 . . ?
C20 C21 H21 120.1 . . ?
C22 C21 C20 119.8(5) . . ?
C22 C21 H21 120.1 . . ?
C9 C10 H10 119.9 . . ?
C11 C10 C9 120.2(5) . . ?
C11 C10 H10 119.9 . . ?
C13 C12 H12 120.0 . . ?
C11 C12 C13 120.0(5) . . ?
C11 C12 H12 120.0 . . ?
C10 C11 C12 121.1(5) . . ?
C10 C11 H11 119.5 . . ?
C12 C11 H11 119.5 . . ?
C21 C22 H22 119.9 . . ?
C23 C22 C21 120.2(5) . . ?
C23 C22 H22 119.9 . . ?
C22 C23 H23 120.0 . . ?
C22 C23 C24 120.1(5) . . ?
C24 C23 H23 120.0 . . ?
C19 C18 H18 120.0 . . ?
C17 C18 C19 120.0(5) . . ?
C17 C18 H18 120.0 . . ?
C15 C16 H16 119.7 . . ?
C17 C16 C15 120.6(5) . . ?
C17 C16 H16 119.7 . . ?
C25 C24 H24 119.9 . . ?
C23 C24 C25 120.3(5) . . ?
C23 C24 H24 119.9 . . ?
C18 C17 H17 120.1 . . ?
C16 C17 C18 119.8(5) . . ?
C16 C17 H17 120.1 . . ?

loop_
_geom_bond_atom_site_label_1
_geom_bond_atom_site_label_2
_geom_bond_distance
_geom_bond_site_symmetry_2
_geom_bond_publ_flag
Ni1 Cl1 2.1551(14) . ?
Ni1 P1 2.1462(14) . ?
Ni1 N1 1.873(4) . ?
Ni1 N3 1.952(4) . ?
P1 N2 1.659(4) . ?
P1 C20 1.818(5) . ?
P1 C14 1.812(5) . ?
N1 C5 1.369(6) . ?
N1 C1 1.376(6) . ?
N5 N4 1.357(5) . ?
N5 C7 1.357(6) . ?
N5 C8 1.426(6) . ?
N3 N4 1.312(5) . ?
N3 C6 1.368(6) . ?
N2 C1 1.337(6) . ?
C6 C5 1.454(6) . ?
C6 C7 1.373(6) . ?
C20 C25 1.388(7) . ?
C20 C21 1.390(7) . ?
C5 C4 1.355(6) . ?
C14 C19 1.387(7) . ?
C14 C15 1.388(7) . ?
C1 C2 1.425(6) . ?
C2 H2 0.9500 . ?
C2 C3 1.366(7) . ?
C13 H13 0.9500 . ?
C13 C8 1.377(7) . ?
C13 C12 1.385(7) . ?
C7 H7 0.9500 . ?
C8 C9 1.393(7) . ?
C4 H4 0.9500 . ?
C4 C3 1.411(7) . ?
C3 H3 0.9500 . ?
C9 H9 0.9500 . ?
C9 C10 1.388(7) . ?
C19 H19 0.9500 . ?
C19 C18 1.384(8) . ?
C15 H15 0.9500 . ?
C15 C16 1.389(7) . ?
C25 H25 0.9500 . ?
C25 C24 1.382(7) . ?
C21 H21 0.9500 . ?
C21 C22 1.386(7) . ?
C10 H10 0.9500 . ?
C10 C11 1.374(8) . ?
C12 H12 0.9500 . ?
C12 C11 1.375(8) . ?
C11 H11 0.9500 . ?
C22 H22 0.9500 . ?
C22 C23 1.376(7) . ?
C23 H23 0.9500 . ?
C23 C24 1.378(7) . ?
C18 H18 0.9500 . ?
C18 C17 1.380(8) . ?
C16 H16 0.9500 . ?
C16 C17 1.376(8) . ?
C24 H24 0.9500 . ?
C17 H17 0.9500 . ?

loop_
_geom_torsion_atom_site_label_1
_geom_torsion_atom_site_label_2
_geom_torsion_atom_site_label_3
_geom_torsion_atom_site_label_4
_geom_torsion
_geom_torsion_site_symmetry_1
_geom_torsion_site_symmetry_2
_geom_torsion_site_symmetry_3
_geom_torsion_site_symmetry_4
_geom_torsion_publ_flag
Ni1 P1 N2 C1 -0.6(4) . . . . ?
Ni1 P1 C20 C25 -91.7(4) . . . . ?
Ni1 P1 C20 C21 90.2(4) . . . . ?
Ni1 P1 C14 C19 152.6(3) . . . . ?
Ni1 P1 C14 C15 -27.0(5) . . . . ?
Ni1 N1 C5 C6 -1.6(5) . . . . ?
Ni1 N1 C5 C4 -179.5(4) . . . . ?
Ni1 N1 C1 N2 -1.4(6) . . . . ?
Ni1 N1 C1 C2 178.9(3) . . . . ?
Ni1 N3 N4 N5 -169.2(4) . . . . ?
Ni1 N3 C6 C5 -5.1(5) . . . . ?
Ni1 N3 C6 C7 171.9(3) . . . . ?
P1 Ni1 N1 C5 178.7(4) . . . . ?
P1 Ni1 N1 C1 0.8(3) . . . . ?
P1 N2 C1 N1 1.2(6) . . . . ?
P1 N2 C1 C2 -179.1(4) . . . . ?
P1 C20 C25 C24 -177.2(4) . . . . ?
P1 C20 C21 C22 176.4(4) . . . . ?
P1 C14 C19 C18 -178.8(4) . . . . ?
P1 C14 C15 C16 -179.3(4) . . . . ?
N1 C5 C4 C3 0.9(8) . . . . ?
N1 C1 C2 C3 0.2(7) . . . . ?
N5 C8 C9 C10 179.8(5) . . . . ?
N3 Ni1 N1 C5 -0.8(4) . . . . ?
N3 Ni1 N1 C1 -178.8(4) . . . . ?
N3 C6 C5 N1 4.4(6) . . . . ?
N3 C6 C5 C4 -177.8(5) . . . . ?
N3 C6 C7 N5 0.0(5) . . . . ?
N4 N5 C7 C6 0.0(6) . . . . ?
N4 N5 C8 C13 52.4(7) . . . . ?
N4 N5 C8 C9 -127.2(5) . . . . ?
N4 N3 C6 C5 -176.8(4) . . . . ?
N4 N3 C6 C7 0.1(6) . . . . ?
N2 P1 C20 C25 25.2(4) . . . . ?
N2 P1 C20 C21 -152.8(4) . . . . ?
N2 P1 C14 C19 34.8(5) . . . . ?
N2 P1 C14 C15 -144.7(4) . . . . ?
N2 C1 C2 C3 -179.5(5) . . . . ?
C6 N3 N4 N5 -0.1(5) . . . . ?
C6 C5 C4 C3 -176.7(5) . . . . ?
C20 P1 N2 C1 -125.1(4) . . . . ?
C20 P1 C14 C19 -77.0(4) . . . . ?
C20 P1 C14 C15 103.5(4) . . . . ?
C20 C25 C24 C23 0.3(8) . . . . ?
C20 C21 C22 C23 1.3(8) . . . . ?
C5 N1 C1 N2 -179.4(4) . . . . ?
C5 N1 C1 C2 0.9(7) . . . . ?
C5 C6 C7 N5 175.9(6) . . . . ?
C5 C4 C3 C2 0.3(8) . . . . ?
C14 P1 N2 C1 124.8(4) . . . . ?
C14 P1 C20 C25 137.7(4) . . . . ?
C14 P1 C20 C21 -40.4(5) . . . . ?
C14 C19 C18 C17 -2.8(9) . . . . ?
C14 C15 C16 C17 -0.8(9) . . . . ?
C1 N1 C5 C6 176.4(4) . . . . ?
C1 N1 C5 C4 -1.5(7) . . . . ?
C1 C2 C3 C4 -0.8(8) . . . . ?
C13 C8 C9 C10 0.2(8) . . . . ?
C13 C12 C11 C10 -0.3(9) . . . . ?
C7 N5 N4 N3 0.1(5) . . . . ?
C7 N5 C8 C13 -134.0(5) . . . . ?
C7 N5 C8 C9 46.4(7) . . . . ?
C7 C6 C5 N1 -171.3(6) . . . . ?
C7 C6 C5 C4 6.5(10) . . . . ?
C8 N5 N4 N3 174.7(4) . . . . ?
C8 N5 C7 C6 -174.1(5) . . . . ?
C8 C13 C12 C11 0.2(8) . . . . ?
C8 C9 C10 C11 -0.3(8) . . . . ?
C9 C10 C11 C12 0.4(9) . . . . ?
C19 C14 C15 C16 1.1(8) . . . . ?
C19 C18 C17 C16 3.1(9) . . . . ?
C15 C14 C19 C18 0.7(8) . . . . ?
C15 C16 C17 C18 -1.3(9) . . . . ?
C25 C20 C21 C22 -1.7(8) . . . . ?
C21 C20 C25 C24 1.0(8) . . . . ?
C21 C22 C23 C24 -0.1(9) . . . . ?
C12 C13 C8 N5 -179.7(5) . . . . ?
C12 C13 C8 C9 -0.1(8) . . . . ?
C22 C23 C24 C25 -0.7(9) . . . . ?

loop_
_smtbx_masks_void_nr
_smtbx_masks_void_average_x
_smtbx_masks_void_average_y
_smtbx_masks_void_average_z
_smtbx_masks_void_volume
_smtbx_masks_void_count_electrons
_smtbx_masks_void_content
1 0.250 0.678 0.500 125.6 36.9 ?
2 0.250 0.822 0.000 125.6 37.0 ?
3 0.750 0.178 0.000 125.6 36.9 ?
4 0.750 0.322 0.500 125.6 37.0 ?
